data_4329793
loop_
_publ_author_name
'Ganna A. Senchyk'
'Valeriy O. Bukhan'ko'
'Andrey B. Lysenko'
'Harald Krautscheid'
'Eduard B. Rusanov'
'Alexandr N. Chernega'
'Miroslaw Karbowiak'
'Konstantin V. Domasevitch'

_publ_contact_author
;
        Andrey B. Lysenko
        Inorganic Chemistry Department
        Kiev Shevchenko University
        Volodimirska Str. 64
        01033 Kiev
        Ukraine
;
_publ_contact_author_email ab_lysenko@univ.kiev.ua
_publ_contact_author_fax +380(44)239-3306
_publ_section_title
;
 AgI/VV Heterobimetallic Frameworks Generated from Novel-Type
 {Ag(VO~2~F~2~)~2~(triazole)~4~} Secondary Building Blocks: A New Aspect
 in the Design of SVOF Hybrids
;
_journal_name_full 'Inorganic Chemistry'
_journal_page_first 8025
_journal_page_last 8033
_journal_paper_doi 10.1021/ic3000894
_journal_volume 51
_journal_year 2012
_chemical_formula_moiety 'C10 H14 Ag F2 N6 O2 V, 2(H2 O)'
_chemical_formula_sum 'C10 H18 Ag F2 N6 O4 V'
_chemical_formula_weight 483.11
_chemical_name_systematic
;
Silver(I) Dioxodifluorovanadate(V) Complex with
trans-1,4-bis(1,2,4-triazol-4-yl)cyclohexane, Dihydrate
;
_space_group_IT_number 14
_space_group_name_Hall '-P 2yn'
_symmetry_cell_setting monoclinic
_symmetry_Int_Tables_number 14
_symmetry_space_group_name_Hall '-P 2yn'
_symmetry_space_group_name_H-M 'P 1 21/n 1'
_atom_sites_solution_hydrogens geom
_atom_sites_solution_primary direct
_atom_sites_solution_secondary difmap
_audit_creation_method SHELXL-97
_cell_angle_alpha 90.00
_cell_angle_beta 95.700(2)
_cell_angle_gamma 90.00
_cell_formula_units_Z 4
_cell_length_a 6.8540(2)
_cell_length_b 15.0426(5)
_cell_length_c 15.7853(5)
_cell_measurement_reflns_used 20297
_cell_measurement_temperature 100(2)
_cell_measurement_theta_max 30.97
_cell_measurement_theta_min 3.42
_cell_volume 1619.45(9)
_computing_cell_refinement 'SAINT-NT (Bruker, 1999)'
_computing_data_collection 'SMART-NT (Bruker, 1998)'
_computing_data_reduction 'SAINT-NT (Bruker, 1999)'
_computing_molecular_graphics 'Diamond 2.1e (Brandenburg, 1999)'
_computing_publication_material 'WinGX 1.70.01 (Farrugia, 1999)'
_computing_structure_refinement 'SHELXL-97 (Sheldrick, 2008)'
_computing_structure_solution 'SHELXS-97 (Sheldrick, 2008)'
_diffrn_ambient_temperature 100(2)
_diffrn_measured_fraction_theta_full 0.941
_diffrn_measured_fraction_theta_max 0.941
_diffrn_measurement_device_type 'Bruker APEXII area-detector diffractometer'
_diffrn_measurement_method '\w scans'
_diffrn_radiation_monochromator graphite
_diffrn_radiation_source 'fine-focus sealed tube'
_diffrn_radiation_type MoK\a
_diffrn_radiation_wavelength 0.71073
_diffrn_reflns_av_R_equivalents 0.0385
_diffrn_reflns_av_sigmaI/netI 0.0407
_diffrn_reflns_limit_h_max 9
_diffrn_reflns_limit_h_min -8
_diffrn_reflns_limit_k_max 18
_diffrn_reflns_limit_k_min -21
_diffrn_reflns_limit_l_max 22
_diffrn_reflns_limit_l_min -21
_diffrn_reflns_number 20297
_diffrn_reflns_theta_full 30.97
_diffrn_reflns_theta_max 30.97
_diffrn_reflns_theta_min 3.42
_diffrn_standards_decay_% 0
_exptl_absorpt_coefficient_mu 1.837
_exptl_absorpt_correction_T_max 0.8097
_exptl_absorpt_correction_T_min 0.5824
_exptl_absorpt_correction_type empirical
_exptl_absorpt_process_details 'SADABS (Sheldrick, 1996)'
_exptl_crystal_colour 'pale yellow'
_exptl_crystal_density_diffrn 1.981
_exptl_crystal_description prism
_exptl_crystal_F_000 960
_exptl_crystal_size_max 0.33
_exptl_crystal_size_mid 0.24
_exptl_crystal_size_min 0.12
_refine_diff_density_max 1.040
_refine_diff_density_min -0.756
_refine_diff_density_rms 0.099
_refine_ls_extinction_method none
_refine_ls_goodness_of_fit_ref 1.022
_refine_ls_hydrogen_treatment constr
_refine_ls_matrix_type full
_refine_ls_number_parameters 217
_refine_ls_number_reflns 4836
_refine_ls_number_restraints 0
_refine_ls_restrained_S_all 1.022
_refine_ls_R_factor_all 0.0623
_refine_ls_R_factor_gt 0.0400
_refine_ls_shift/su_max 0.001
_refine_ls_shift/su_mean 0.000
_refine_ls_structure_factor_coef Fsqd
_refine_ls_weighting_details 'calc w=1/[\s^2^(Fo^2^)+(0.0388P)^2^+1.6707P] where P=(Fo^2^+2Fc^2^)/3'
_refine_ls_weighting_scheme calc
_refine_ls_wR_factor_gt 0.0878
_refine_ls_wR_factor_ref 0.0936
_reflns_number_gt 3633
_reflns_number_total 4836
_reflns_threshold_expression >2sigma(I)
_cod_data_source_file ic3000894_si_002_1.cif
_cod_data_source_block (4)
_cod_depositor_comments
;
The following automatic conversions were performed:

data name '_iucr_refine_instruction_details' was replaced with
'_iucr_refine_instructions_details' as specified in the replacement
file 'data/replacement-values/replacement_tags.lst'.

Automatic conversion script
Id: cif_correct_tags 9268 2022-04-12 08:56:07Z antanas 
;
_cod_original_sg_symbol_H-M 'P 21/n'
_cod_database_code 4329793

loop_
_symmetry_equiv_pos_as_xyz
'x, y, z'
'-x+1/2, y+1/2, -z+1/2'
'-x, -y, -z'
'x-1/2, -y-1/2, z-1/2'

loop_
_atom_site_label
_atom_site_type_symbol
_atom_site_fract_x
_atom_site_fract_y
_atom_site_fract_z
_atom_site_U_iso_or_equiv
_atom_site_adp_type
_atom_site_occupancy
_atom_site_symmetry_multiplicity
_atom_site_calc_flag
_atom_site_refinement_flags
C1 C 0.1395(4) 0.37610(19) 0.73481(18) 0.0275(6) Uani 1 1 d .
H1 H 0.1052 0.3277 0.7668 0.033 Uiso 1 1 calc R
C2 C 0.1490(5) 0.4694(2) 0.6333(2) 0.0332(7) Uani 1 1 d .
H2 H 0.1235 0.4986 0.5814 0.040 Uiso 1 1 calc R
C3 C -0.6044(5) 0.0706(2) 0.5949(2) 0.0335(7) Uani 1 1 d .
H3 H -0.5592 0.0517 0.6494 0.040 Uiso 1 1 calc R
C4 C -0.6376(4) 0.1441(2) 0.47911(19) 0.0294(6) Uani 1 1 d .
H4 H -0.6209 0.1861 0.4372 0.035 Uiso 1 1 calc R
C5 C -0.1085(4) 0.35044(19) 0.60613(19) 0.0270(6) Uani 1 1 d .
H5 H -0.1455 0.3854 0.5547 0.032 Uiso 1 1 calc R
C6 C -0.2846(4) 0.3458(2) 0.6571(2) 0.0323(7) Uani 1 1 d .
H6A H -0.3318 0.4054 0.6662 0.039 Uiso 1 1 calc R
H6B H -0.2453 0.3196 0.7123 0.039 Uiso 1 1 calc R
C7 C -0.4498(4) 0.2905(2) 0.6114(2) 0.0319(7) Uani 1 1 d .
H7A H -0.5563 0.2847 0.6471 0.038 Uiso 1 1 calc R
H7B H -0.5001 0.3199 0.5590 0.038 Uiso 1 1 calc R
C8 C -0.3712(4) 0.19901(18) 0.59158(18) 0.0240(6) Uani 1 1 d .
H8 H -0.3157 0.1726 0.6454 0.029 Uiso 1 1 calc R
C9 C -0.2079(4) 0.2062(2) 0.5341(2) 0.0322(7) Uani 1 1 d .
H9A H -0.2561 0.2352 0.4812 0.039 Uiso 1 1 calc R
H9B H -0.1624 0.1473 0.5207 0.039 Uiso 1 1 calc R
C10 C -0.0397(4) 0.2597(2) 0.5790(2) 0.0291(6) Uani 1 1 d .
H10A H 0.0163 0.2273 0.6287 0.035 Uiso 1 1 calc R
H10B H 0.0619 0.2673 0.5410 0.035 Uiso 1 1 calc R
N1 N 0.2779(4) 0.43291(16) 0.75936(15) 0.0262(5) Uani 1 1 d .
N2 N 0.2836(4) 0.49294(16) 0.69374(15) 0.0285(5) Uani 1 1 d .
N3 N 0.0530(4) 0.39723(15) 0.65669(15) 0.0264(5) Uani 1 1 d .
N4 N -0.7471(4) 0.03340(18) 0.54760(17) 0.0354(6) Uani 1 1 d .
N5 N -0.7688(4) 0.08077(17) 0.47237(16) 0.0294(5) Uani 1 1 d .
N6 N -0.5300(3) 0.14018(15) 0.55517(15) 0.0244(5) Uani 1 1 d .
O1 O 0.6044(4) 0.56967(16) 0.77017(18) 0.0495(7) Uani 1 1 d .
O2 O 0.2711(4) 0.66187(17) 0.74792(17) 0.0454(6) Uani 1 1 d .
O3 O 0.9595(5) 0.7375(3) 0.6441(2) 0.0806(11) Uani 1 1 d .
H3AW H 0.8502 0.7233 0.6642 0.121 Uiso 1 1 d R
H3BW H 1.0513 0.7071 0.6729 0.121 Uiso 1 1 d R
O4 O 0.8130(6) 0.5792(3) 0.5467(2) 0.0863(11) Uani 1 1 d .
H4AW H 0.8697 0.6228 0.5750 0.130 Uiso 1 1 d R
H4BW H 0.6995 0.5716 0.5660 0.130 Uiso 1 1 d R
V1 V 0.44554(8) 0.61425(3) 0.70031(3) 0.03029(13) Uani 1 1 d .
Ag1 Ag 0.48919(4) 0.446007(17) 0.875622(15) 0.03545(9) Uani 1 1 d .
F1 F 0.5810(3) 0.71904(13) 0.67711(14) 0.0465(5) Uani 1 1 d .
F2 F 0.4217(4) 0.59499(16) 0.58459(13) 0.0537(6) Uani 1 1 d .

loop_
_atom_site_aniso_label
_atom_site_aniso_U_11
_atom_site_aniso_U_22
_atom_site_aniso_U_33
_atom_site_aniso_U_23
_atom_site_aniso_U_13
_atom_site_aniso_U_12
C1 0.0301(15) 0.0246(14) 0.0269(14) 0.0029(11) -0.0012(12) -0.0037(12)
C2 0.0382(17) 0.0298(16) 0.0288(15) 0.0041(12) -0.0097(13) -0.0134(13)
C3 0.0354(17) 0.0352(17) 0.0284(15) 0.0066(12) -0.0047(13) -0.0133(13)
C4 0.0281(15) 0.0310(15) 0.0279(15) 0.0029(12) -0.0026(12) -0.0088(12)
C5 0.0257(14) 0.0254(14) 0.0277(14) -0.0012(11) -0.0078(11) -0.0067(11)
C6 0.0241(15) 0.0310(16) 0.0411(17) -0.0147(13) 0.0006(13) -0.0025(12)
C7 0.0245(15) 0.0305(16) 0.0400(17) -0.0080(13) -0.0008(13) -0.0018(12)
C8 0.0215(13) 0.0232(13) 0.0260(13) -0.0012(11) -0.0042(11) -0.0056(11)
C9 0.0244(15) 0.0337(16) 0.0387(17) -0.0129(13) 0.0047(12) -0.0082(12)
C10 0.0217(14) 0.0318(15) 0.0338(16) -0.0074(12) 0.0028(12) -0.0043(12)
N1 0.0297(13) 0.0244(12) 0.0229(12) 0.0007(9) -0.0055(10) -0.0021(10)
N2 0.0332(14) 0.0241(12) 0.0261(12) 0.0009(10) -0.0070(10) -0.0101(10)
N3 0.0276(12) 0.0212(12) 0.0284(12) 0.0007(9) -0.0063(10) -0.0058(10)
N4 0.0342(14) 0.0373(15) 0.0333(14) 0.0059(11) -0.0041(11) -0.0138(12)
N5 0.0275(13) 0.0324(13) 0.0271(13) 0.0005(10) -0.0039(10) -0.0089(11)
N6 0.0211(12) 0.0244(12) 0.0265(12) 0.0007(9) -0.0038(9) -0.0063(9)
O1 0.0465(15) 0.0396(14) 0.0569(16) 0.0072(11) -0.0225(13) -0.0156(11)
O2 0.0419(14) 0.0392(13) 0.0566(16) -0.0124(11) 0.0121(12) -0.0044(11)
O3 0.0489(18) 0.125(3) 0.068(2) 0.020(2) 0.0061(16) 0.013(2)
O4 0.073(2) 0.112(3) 0.075(2) -0.018(2) 0.0109(19) 0.021(2)
V1 0.0322(3) 0.0253(3) 0.0320(3) 0.0006(2) -0.0034(2) -0.0094(2)
Ag1 0.02920(14) 0.04312(16) 0.03128(13) 0.00376(10) -0.01073(9) 0.00537(10)
F1 0.0470(12) 0.0321(10) 0.0615(13) 0.0024(9) 0.0105(10) -0.0141(9)
F2 0.0725(16) 0.0557(13) 0.0331(11) 0.0008(10) 0.0064(10) -0.0228(12)

loop_
_atom_type_symbol
_atom_type_description
_atom_type_scat_dispersion_real
_atom_type_scat_dispersion_imag
_atom_type_scat_source
C C 0.0033 0.0016 'International Tables Vol C Tables 4.2.6.8 and 6.1.1.4'
H H 0.0000 0.0000 'International Tables Vol C Tables 4.2.6.8 and 6.1.1.4'
N N 0.0061 0.0033 'International Tables Vol C Tables 4.2.6.8 and 6.1.1.4'
O O 0.0106 0.0060 'International Tables Vol C Tables 4.2.6.8 and 6.1.1.4'
V V 0.3005 0.5294 'International Tables Vol C Tables 4.2.6.8 and 6.1.1.4'
Ag Ag -0.8971 1.1015 'International Tables Vol C Tables 4.2.6.8 and 6.1.1.4'
F F 0.0171 0.0103 'International Tables Vol C Tables 4.2.6.8 and 6.1.1.4'

loop_
_geom_angle_atom_site_label_1
_geom_angle_atom_site_label_2
_geom_angle_atom_site_label_3
_geom_angle
_geom_angle_site_symmetry_1
_geom_angle_site_symmetry_3
N1 C1 N3 110.9(3) . .
N1 C1 H1 124.6 . .
N3 C1 H1 124.6 . .
N2 C2 N3 110.4(3) . .
N2 C2 H2 124.8 . .
N3 C2 H2 124.8 . .
N4 C3 N6 111.5(3) . .
N4 C3 H3 124.2 . .
N6 C3 H3 124.2 . .
N5 C4 N6 110.6(3) . .
N5 C4 H4 124.7 . .
N6 C4 H4 124.7 . .
N3 C5 C6 109.2(2) . .
N3 C5 C10 110.1(2) . .
C6 C5 C10 113.2(2) . .
N3 C5 H5 108.1 . .
C6 C5 H5 108.1 . .
C10 C5 H5 108.1 . .
C5 C6 C7 111.5(2) . .
C5 C6 H6A 109.3 . .
C7 C6 H6A 109.3 . .
C5 C6 H6B 109.3 . .
C7 C6 H6B 109.3 . .
H6A C6 H6B 108.0 . .
C8 C7 C6 109.1(2) . .
C8 C7 H7A 109.9 . .
C6 C7 H7A 109.9 . .
C8 C7 H7B 109.9 . .
C6 C7 H7B 109.9 . .
H7A C7 H7B 108.3 . .
N6 C8 C9 111.7(2) . .
N6 C8 C7 111.1(2) . .
C9 C8 C7 110.9(2) . .
N6 C8 H8 107.6 . .
C9 C8 H8 107.6 . .
C7 C8 H8 107.6 . .
C8 C9 C10 109.2(2) . .
C8 C9 H9A 109.8 . .
C10 C9 H9A 109.8 . .
C8 C9 H9B 109.8 . .
C10 C9 H9B 109.8 . .
H9A C9 H9B 108.3 . .
C5 C10 C9 111.4(2) . .
C5 C10 H10A 109.4 . .
C9 C10 H10A 109.4 . .
C5 C10 H10B 109.4 . .
C9 C10 H10B 109.4 . .
H10A C10 H10B 108.0 . .
C1 N1 N2 106.2(2) . .
C1 N1 Ag1 134.0(2) . .
N2 N1 Ag1 119.73(17) . .
C2 N2 N1 107.5(2) . .
C2 N2 V1 126.3(2) . .
N1 N2 V1 125.29(17) . .
C2 N3 C1 105.0(2) . .
C2 N3 C5 126.8(2) . .
C1 N3 C5 128.2(2) . .
C3 N4 N5 106.4(2) . .
C3 N4 Ag1 116.3(2) . 2_446
N5 N4 Ag1 131.55(19) . 2_446
C4 N5 N4 107.0(2) . .
C4 N5 Ag1 131.4(2) . 4_465
N4 N5 Ag1 121.16(18) . 4_465
C3 N6 C4 104.5(2) . .
C3 N6 C8 125.8(2) . .
C4 N6 C8 129.7(2) . .
H3AW O3 H3BW 106.5 . .
H4AW O4 H4BW 106.9 . .
O1 V1 O2 109.95(15) . .
O1 V1 F2 126.81(14) . .
O2 V1 F2 121.80(13) . .
O1 V1 F1 99.69(11) . .
O2 V1 F1 96.85(11) . .
F2 V1 F1 86.31(10) . .
O1 V1 N2 89.44(11) . .
O2 V1 N2 89.80(12) . .
F2 V1 N2 79.78(10) . .
F1 V1 N2 166.06(10) . .
N5 Ag1 N1 161.37(9) 4_766 .
N5 Ag1 N4 104.55(9) 4_766 2_456
N1 Ag1 N4 92.12(9) . 2_456

loop_
_geom_bond_atom_site_label_1
_geom_bond_atom_site_label_2
_geom_bond_distance
_geom_bond_site_symmetry_2
C1 N1 1.306(4) .
C1 N3 1.352(4) .
C1 H1 0.9300 .
C2 N2 1.309(4) .
C2 N3 1.340(4) .
C2 H2 0.9300 .
C3 N4 1.297(4) .
C3 N6 1.345(4) .
C3 H3 0.9300 .
C4 N5 1.307(4) .
C4 N6 1.347(4) .
C4 H4 0.9300 .
C5 N3 1.477(4) .
C5 C6 1.517(4) .
C5 C10 1.520(4) .
C5 H5 0.9800 .
C6 C7 1.527(4) .
C6 H6A 0.9700 .
C6 H6B 0.9700 .
C7 C8 1.522(4) .
C7 H7A 0.9700 .
C7 H7B 0.9700 .
C8 N6 1.474(3) .
C8 C9 1.513(4) .
C8 H8 0.9800 .
C9 C10 1.522(4) .
C9 H9A 0.9700 .
C9 H9B 0.9700 .
C10 H10A 0.9700 .
C10 H10B 0.9700 .
N1 N2 1.378(3) .
N1 Ag1 2.231(2) .
N2 V1 2.133(2) .
N4 N5 1.380(4) .
N4 Ag1 2.520(3) 2_446
N5 Ag1 2.178(2) 4_465
O1 V1 1.616(3) .
O2 V1 1.639(2) .
O3 H3AW 0.8694 .
O3 H3BW 0.8691 .
O4 H4AW 0.8637 .
O4 H4BW 0.8705 .
V1 F2 1.841(2) .
V1 F1 1.8837(19) .
Ag1 N5 2.178(2) 4_766
Ag1 N4 2.520(3) 2_456

loop_
_geom_torsion_atom_site_label_1
_geom_torsion_atom_site_label_2
_geom_torsion_atom_site_label_3
_geom_torsion_atom_site_label_4
_geom_torsion
_geom_torsion_site_symmetry_1
_geom_torsion_site_symmetry_4
N3 C5 C6 C7 -174.7(2) . .
C10 C5 C6 C7 -51.7(4) . .
C5 C6 C7 C8 55.1(4) . .
C6 C7 C8 N6 174.3(2) . .
C6 C7 C8 C9 -60.8(3) . .
N6 C8 C9 C10 -174.2(2) . .
C7 C8 C9 C10 61.3(3) . .
N3 C5 C10 C9 174.5(2) . .
C6 C5 C10 C9 52.0(3) . .
C8 C9 C10 C5 -55.8(3) . .
N3 C1 N1 N2 -0.9(3) . .
N3 C1 N1 Ag1 -179.2(2) . .
N3 C2 N2 N1 0.9(4) . .
N3 C2 N2 V1 -168.8(2) . .
C1 N1 N2 C2 0.0(3) . .
Ag1 N1 N2 C2 178.6(2) . .
C1 N1 N2 V1 169.8(2) . .
Ag1 N1 N2 V1 -11.6(3) . .
N2 C2 N3 C1 -1.4(4) . .
N2 C2 N3 C5 -179.9(3) . .
N1 C1 N3 C2 1.4(4) . .
N1 C1 N3 C5 179.9(3) . .
C6 C5 N3 C2 -124.2(3) . .
C10 C5 N3 C2 111.0(3) . .
C6 C5 N3 C1 57.6(4) . .
C10 C5 N3 C1 -67.2(4) . .
N6 C3 N4 N5 0.0(4) . .
N6 C3 N4 Ag1 -156.6(2) . 2_446
N6 C4 N5 N4 0.3(4) . .
N6 C4 N5 Ag1 172.6(2) . 4_465
C3 N4 N5 C4 -0.2(4) . .
Ag1 N4 N5 C4 151.3(2) 2_446 .
C3 N4 N5 Ag1 -173.4(2) . 4_465
Ag1 N4 N5 Ag1 -21.8(4) 2_446 4_465
N4 C3 N6 C4 0.2(4) . .
N4 C3 N6 C8 177.9(3) . .
N5 C4 N6 C3 -0.4(4) . .
N5 C4 N6 C8 -177.9(3) . .
C9 C8 N6 C3 127.2(3) . .
C7 C8 N6 C3 -108.4(3) . .
C9 C8 N6 C4 -55.7(4) . .
C7 C8 N6 C4 68.7(4) . .
C2 N2 V1 O1 -162.8(3) . .
N1 N2 V1 O1 29.3(3) . .
C2 N2 V1 O2 87.2(3) . .
N1 N2 V1 O2 -80.6(3) . .
C2 N2 V1 F2 -35.2(3) . .
N1 N2 V1 F2 156.9(3) . .
C2 N2 V1 F1 -31.5(6) . .
N1 N2 V1 F1 160.6(4) . .
C1 N1 Ag1 N5 66.6(5) . 4_766
N2 N1 Ag1 N5 -111.6(3) . 4_766
C1 N1 Ag1 N4 -87.2(3) . 2_456
N2 N1 Ag1 N4 94.7(2) . 2_456
